data_4322964
loop_
_publ_author_name
'Paul V. Bernhardt'
'Elizabeth J. Hayes'

_publ_section_title
;
 Aminotriazines as Locking Fragments in Macrocyclic Synthesis
;
_journal_name_full 'Inorganic Chemistry'
_journal_page_first 4214
_journal_page_last 4219
_journal_paper_doi 10.1021/ic980243g
_journal_volume 37
_journal_year 1998
_chemical_formula_sum 'C12 H31 Cl3 Cu N10 O14'
_chemical_formula_weight 709.36
_chemical_name_systematic
; 
 ? 
;
_space_group_IT_number 2
_symmetry_cell_setting triclinic
_symmetry_space_group_name_Hall '-P 1'
_symmetry_space_group_name_H-M 'P -1'
_atom_sites_solution_hydrogens geom
_atom_sites_solution_primary direct
_atom_sites_solution_secondary difmap
_audit_creation_method SHELXL
_cell_angle_alpha 87.74(1)
_cell_angle_beta 85.51(1)
_cell_angle_gamma 70.95(1)
_cell_formula_units_Z 4
_cell_length_a 9.489(1)
_cell_length_b 12.340(2)
_cell_length_c 24.496(4)
_cell_measurement_reflns_used 25
_cell_measurement_temperature 293(2)
_cell_measurement_theta_max 12.5
_cell_measurement_theta_min 10
_cell_volume 2702.6(7)
_computing_cell_refinement CAD4
_computing_data_collection CAD4
_computing_data_reduction XTAL
_computing_molecular_graphics PLATON
_computing_publication_material SHELXL-93
_computing_structure_refinement 'SHELXL-93 (Sheldrick, 1993)'
_computing_structure_solution 'SHELXS-86 (Sheldrick, 1990)'
_diffrn_ambient_temperature 293(2)
_diffrn_measurement_device 'Enraf-Nonius CAD4'
_diffrn_measurement_method 'omega-2 theta scans'
_diffrn_radiation_monochromator graphite
_diffrn_radiation_source 'fine-focus sealed tube'
_diffrn_radiation_type MoK\a
_diffrn_radiation_wavelength 0.71073
_diffrn_reflns_av_R_equivalents 0.0520
_diffrn_reflns_av_sigmaI/netI 0.1025
_diffrn_reflns_limit_h_max 11
_diffrn_reflns_limit_h_min 0
_diffrn_reflns_limit_k_max 14
_diffrn_reflns_limit_k_min -13
_diffrn_reflns_limit_l_max 29
_diffrn_reflns_limit_l_min -29
_diffrn_reflns_number 10124
_diffrn_reflns_theta_max 24.98
_diffrn_reflns_theta_min 1.67
_diffrn_standards_interval_count 250
_diffrn_standards_number 3
_exptl_absorpt_coefficient_mu 1.187
_exptl_absorpt_correction_T_max 1.00
_exptl_absorpt_correction_T_min 0.81
_exptl_absorpt_correction_type empirical
_exptl_crystal_colour purple
_exptl_crystal_density_diffrn 1.743
_exptl_crystal_description prism
_exptl_crystal_F_000 1460
_exptl_crystal_size_max 0.67
_exptl_crystal_size_mid 0.27
_exptl_crystal_size_min 0.13
_refine_diff_density_max 1.200
_refine_diff_density_min -0.719
_refine_diff_density_rms 0.154
_refine_ls_extinction_method none
_refine_ls_goodness_of_fit_all 1.092
_refine_ls_goodness_of_fit_obs 1.306
_refine_ls_matrix_type full
_refine_ls_number_parameters 700
_refine_ls_number_reflns 9488
_refine_ls_number_restraints 0
_refine_ls_restrained_S_all 1.124
_refine_ls_restrained_S_obs 1.306
_refine_ls_R_factor_all 0.1787
_refine_ls_R_factor_obs 0.0921
_refine_ls_shift/esd_max 0.070
_refine_ls_shift/esd_mean 0.002
_refine_ls_structure_factor_coef Fsqd
_refine_ls_weighting_details 'w=1/[\s^2^(Fo^2^)+(0.0981P)^2^+48.5312P] where P=(Fo^2^+2Fc^2^)/3'
_refine_ls_weighting_scheme calc
_refine_ls_wR_factor_all 0.3340
_refine_ls_wR_factor_obs 0.2744
_reflns_number_observed 4918
_reflns_number_total 9499
_reflns_observed_criterion >2sigma(I)
_cod_data_source_file ic980243g_1.cif
_cod_data_source_block 1193eh4
_cod_depositor_comments
;
The following automatic conversions were performed:

'_refine_ls_weighting_scheme' value 'calc
w=1/[\s^2^(Fo^2^)+(0.0981P)^2^+48.5312P] where P=(Fo^2^+2Fc^2^)/3'
was changed to 'calc'. New tag '_refine_ls_weighting_details' was
created. The value of the new tag was set to
'w=1/[\s^2^(Fo^2^)+(0.0981P)^2^+48.5312P] where P=(Fo^2^+2Fc^2^)/3'.

Automatic conversion script
Id: cif_fix_values 3143 2015-03-26 13:38:13Z robertas 
;
_cod_database_code 4322964

loop_
_symmetry_equiv_pos_as_xyz
'x, y, z'
'-x, -y, -z'

loop_
_atom_site_aniso_label
_atom_site_aniso_U_11
_atom_site_aniso_U_22
_atom_site_aniso_U_33
_atom_site_aniso_U_23
_atom_site_aniso_U_13
_atom_site_aniso_U_12
Cu1 0.0363(9) 0.0401(9) 0.0338(8) -0.0030(7) -0.0028(7) -0.0120(7)
N1 0.043(7) 0.055(7) 0.032(6) 0.002(5) 0.003(5) -0.001(6)
N2 0.042(7) 0.064(8) 0.025(5) 0.003(5) -0.003(5) -0.022(6)
N3 0.047(6) 0.038(6) 0.018(5) -0.006(4) 0.000(4) -0.015(5)
N4 0.053(7) 0.043(6) 0.032(6) -0.003(5) -0.004(5) -0.022(6)
N5 0.045(7) 0.047(7) 0.034(6) -0.011(5) 0.006(5) -0.016(5)
N6 0.035(6) 0.043(6) 0.042(6) 0.000(5) -0.006(5) -0.014(5)
N7 0.042(7) 0.071(9) 0.058(8) -0.009(6) 0.012(6) -0.021(6)
N8 0.053(8) 0.061(8) 0.030(6) -0.007(5) -0.003(5) -0.024(6)
N9 0.044(7) 0.082(10) 0.049(7) -0.010(7) -0.012(6) -0.018(7)
N10 0.051(7) 0.049(7) 0.036(6) 0.003(5) 0.002(5) -0.027(6)
C1 0.062(11) 0.103(14) 0.040(9) -0.011(9) -0.007(8) -0.034(10)
C2 0.030(8) 0.095(13) 0.040(8) 0.007(8) -0.013(6) -0.006(8)
C3 0.064(11) 0.057(10) 0.069(11) -0.003(8) -0.004(9) 0.007(9)
C4 0.085(14) 0.044(9) 0.082(13) -0.003(9) -0.011(11) -0.013(9)
C5 0.069(11) 0.041(9) 0.091(13) 0.001(8) -0.016(10) -0.021(8)
C6 0.049(9) 0.063(10) 0.051(9) -0.024(7) -0.006(7) -0.018(8)
C7 0.040(8) 0.068(10) 0.051(9) -0.013(7) -0.021(7) -0.007(7)
C8 0.060(9) 0.040(8) 0.035(7) -0.001(6) -0.014(7) -0.012(7)
C9 0.086(12) 0.070(10) 0.032(7) -0.011(7) 0.018(7) -0.057(9)
C10 0.041(8) 0.035(7) 0.043(8) 0.007(6) 0.000(6) -0.012(6)
C11 0.038(8) 0.038(7) 0.042(8) 0.006(6) 0.006(6) -0.012(6)
C12 0.044(8) 0.046(8) 0.036(7) -0.006(6) 0.000(6) -0.011(7)
Cu2 0.0377(9) 0.0444(10) 0.0343(9) 0.0018(7) -0.0038(7) -0.0156(8)
N11 0.033(6) 0.065(8) 0.025(5) 0.003(5) -0.008(4) -0.020(6)
N12 0.051(7) 0.058(8) 0.034(6) 0.010(5) -0.016(5) -0.010(6)
N13 0.052(7) 0.058(7) 0.030(6) -0.002(5) -0.008(5) -0.026(6)
N14 0.038(6) 0.046(6) 0.029(5) 0.006(5) -0.007(5) -0.021(5)
N15 0.061(8) 0.051(7) 0.038(6) 0.009(5) -0.006(6) -0.021(6)
N16 0.038(7) 0.053(7) 0.045(7) -0.002(6) 0.001(5) -0.009(6)
N17 0.055(8) 0.083(10) 0.052(8) 0.008(7) -0.009(6) -0.027(7)
N18 0.069(9) 0.067(9) 0.034(6) 0.006(6) -0.014(6) -0.024(7)
N19 0.068(9) 0.091(11) 0.040(7) 0.002(7) 0.000(7) -0.029(8)
N20 0.059(8) 0.054(7) 0.032(6) -0.003(5) 0.002(6) -0.021(6)
C13 0.052(10) 0.088(13) 0.059(10) 0.000(9) -0.014(8) -0.035(9)
C14 0.025(8) 0.094(13) 0.061(10) -0.009(9) -0.017(7) -0.010(8)
C15 0.073(12) 0.078(13) 0.049(10) -0.012(9) -0.006(9) 0.010(10)
C16 0.098(15) 0.040(9) 0.062(11) 0.004(8) -0.007(10) 0.001(9)
C17 0.097(15) 0.051(10) 0.073(12) -0.011(9) 0.027(11) -0.027(10)
C18 0.040(8) 0.063(9) 0.037(7) 0.003(6) 0.010(6) -0.023(7)
C19 0.050(9) 0.069(10) 0.049(9) 0.008(7) -0.004(7) -0.038(8)
C20 0.061(10) 0.057(9) 0.024(7) 0.004(6) 0.008(6) -0.014(7)
C21 0.076(11) 0.079(12) 0.034(8) 0.004(7) -0.007(7) -0.051(10)
C22 0.056(9) 0.029(7) 0.042(8) 0.004(6) 0.007(7) -0.012(6)
C23 0.050(9) 0.042(8) 0.051(9) 0.003(6) -0.008(7) -0.018(7)
C24 0.039(8) 0.046(8) 0.042(8) 0.001(6) 0.005(6) -0.014(6)
Cl1 0.042(2) 0.049(2) 0.040(2) -0.0008(15) 0.0079(15) -0.013(2)
O11 0.076(10) 0.070(9) 0.209(19) 0.036(10) 0.047(11) 0.008(8)
O12 0.088(10) 0.123(12) 0.092(10) 0.001(8) 0.015(8) -0.059(9)
O13 0.084(10) 0.196(17) 0.058(8) -0.022(9) -0.006(7) -0.040(11)
O14 0.072(8) 0.097(10) 0.056(7) -0.018(6) 0.015(6) 0.001(7)
Cl2 0.062(3) 0.075(3) 0.038(2) 0.010(2) -0.002(2) -0.032(2)
O21 0.264(24) 0.068(10) 0.095(12) -0.016(8) -0.004(13) -0.051(13)
O22 0.093(9) 0.095(9) 0.043(6) 0.012(6) -0.014(6) -0.049(8)
O23 0.049(8) 0.313(26) 0.060(9) 0.018(12) -0.010(7) -0.049(12)
O24 0.113(11) 0.126(12) 0.060(8) 0.040(8) 0.012(7) -0.055(10)
Cl3 0.075(3) 0.061(2) 0.037(2) 0.003(2) -0.012(2) -0.033(2)
O31 0.177(16) 0.078(9) 0.086(9) 0.001(7) -0.036(10) -0.078(10)
O32 0.113(11) 0.106(11) 0.056(8) -0.008(7) -0.026(7) -0.013(9)
O33 0.077(10) 0.178(17) 0.103(12) -0.048(11) 0.002(9) -0.016(11)
O34 0.203(17) 0.128(12) 0.062(8) 0.014(8) 0.018(9) -0.122(13)
Cl4 0.061(2) 0.055(2) 0.047(2) 0.003(2) 0.005(2) -0.023(2)
Cl5 0.080(3) 0.097(3) 0.035(2) -0.020(2) 0.001(2) -0.039(3)
Cl6 0.068(3) 0.111(4) 0.043(2) 0.004(2) -0.004(2) -0.034(3)
O1 0.100(10) 0.081(9) 0.071(8) -0.009(6) 0.016(7) -0.046(8)
O2 0.058(7) 0.112(11) 0.074(8) 0.013(7) -0.002(6) -0.026(7)
O3 0.064(7) 0.074(7) 0.043(6) -0.009(5) -0.002(5) -0.027(6)
O4 0.052(7) 0.089(9) 0.064(7) 0.001(6) -0.011(5) -0.025(6)

loop_
_atom_site_label
_atom_site_type_symbol
_atom_site_fract_x
_atom_site_fract_y
_atom_site_fract_z
_atom_site_U_iso_or_equiv
_atom_site_thermal_displace_type
_atom_site_occupancy
_atom_site_calc_flag
_atom_site_refinement_flags
_atom_site_disorder_group
Cu1 Cu 0.2491(2) 0.46831(13) 0.13949(6) 0.0368(4) Uani 1 d . .
N1 N 0.0457(12) 0.5844(10) 0.1566(4) 0.047(3) Uani 1 d . .
H1 H 0.0224(12) 0.5732(10) 0.1927(4) 0.057 Uiso 1 calc R .
N2 N 0.1367(12) 0.3755(10) 0.1072(4) 0.043(3) Uani 1 d . .
H2 H 0.1419(12) 0.3877(10) 0.0703(4) 0.051 Uiso 1 calc R .
N3 N 0.4521(12) 0.3506(8) 0.1259(4) 0.034(2) Uani 1 d . .
H3 H 0.4860(12) 0.3641(8) 0.0913(4) 0.040 Uiso 1 calc R .
N4 N 0.3573(12) 0.5547(9) 0.1782(4) 0.041(3) Uani 1 d . .
H4 H 0.3430(12) 0.5417(9) 0.2147(4) 0.049 Uiso 1 calc R .
N5 N 0.3522(12) 0.2099(9) 0.0958(4) 0.042(3) Uani 1 d . .
N6 N 0.5282(12) 0.1603(9) 0.0240(4) 0.040(3) Uani 1 d . .
N7 N 0.6919(13) 0.1133(11) -0.0516(5) 0.057(3) Uani 1 d . .
H7A H 0.7619(13) 0.1202(11) -0.0331(5) 0.068 Uiso 1 calc R .
H7B H 0.7101(13) 0.0946(11) -0.0855(5) 0.068 Uiso 1 calc R .
N8 N 0.4553(13) 0.1167(10) -0.0587(4) 0.046(3) Uani 1 d . .
H8 H 0.4779(13) 0.0966(10) -0.0923(4) 0.056 Uiso 1 calc R .
N9 N 0.2153(14) 0.1123(11) -0.0648(5) 0.058(3) Uani 1 d . .
H9A H 0.1268(14) 0.1196(11) -0.0507(5) 0.069 Uiso 1 calc R .
H9B H 0.2401(14) 0.0905(11) -0.0981(5) 0.069 Uiso 1 calc R .
N10 N 0.2787(13) 0.1672(10) 0.0148(4) 0.043(3) Uani 1 d . .
C1 C -0.0216(18) 0.4236(16) 0.1264(6) 0.066(5) Uani 1 d . .
H1A H -0.0379(18) 0.3943(16) 0.1629(6) 0.079 Uiso 1 calc R .
H1B H -0.0835(18) 0.4022(16) 0.1021(6) 0.079 Uiso 1 calc R .
C2 C -0.0629(16) 0.5557(15) 0.1274(6) 0.058(4) Uani 1 d . .
H2A H -0.0636(16) 0.5861(15) 0.0902(6) 0.070 Uiso 1 calc R .
H2B H -0.1618(16) 0.5891(15) 0.1453(6) 0.070 Uiso 1 calc R .
C3 C 0.0385(20) 0.7082(14) 0.1513(7) 0.070(5) Uani 1 d . .
H3A H -0.0631(20) 0.7568(14) 0.1606(7) 0.083 Uiso 1 calc R .
H3B H 0.0646(20) 0.7246(14) 0.1136(7) 0.083 Uiso 1 calc R .
C4 C 0.1422(21) 0.7365(14) 0.1878(8) 0.072(5) Uani 1 d . .
H4A H 0.1229(21) 0.7127(14) 0.2251(8) 0.087 Uiso 1 calc R .
H4B H 0.1211(21) 0.8189(14) 0.1876(8) 0.087 Uiso 1 calc R .
C5 C 0.3091(19) 0.6778(13) 0.1699(8) 0.065(5) Uani 1 d . .
H5A H 0.3261(19) 0.6947(13) 0.1314(8) 0.079 Uiso 1 calc R .
H5B H 0.3694(19) 0.7096(13) 0.1904(8) 0.079 Uiso 1 calc R .
C6 C 0.5214(16) 0.5029(13) 0.1633(6) 0.053(4) Uani 1 d . .
H6A H 0.5789(16) 0.5233(13) 0.1898(6) 0.064 Uiso 1 calc R .
H6B H 0.5471(16) 0.5296(13) 0.1273(6) 0.064 Uiso 1 calc R .
C7 C 0.5530(16) 0.3741(13) 0.1636(6) 0.054(4) Uani 1 d . .
H7C H 0.6564(16) 0.3353(13) 0.1514(6) 0.065 Uiso 1 calc R .
H7D H 0.5346(16) 0.3469(13) 0.2003(6) 0.065 Uiso 1 calc R .
C8 C 0.4597(17) 0.2291(11) 0.1284(5) 0.045(3) Uani 1 d . .
H8A H 0.5591(17) 0.1815(11) 0.1156(5) 0.054 Uiso 1 calc R .
H8B H 0.4416(17) 0.2073(11) 0.1661(5) 0.054 Uiso 1 calc R .
C9 C 0.1996(18) 0.2496(13) 0.1165(6) 0.056(4) Uani 1 d . .
H9C H 0.1926(18) 0.2321(13) 0.1553(6) 0.067 Uiso 1 calc R .
H9D H 0.1429(18) 0.2111(13) 0.0980(6) 0.067 Uiso 1 calc R .
C10 C 0.3863(15) 0.1781(11) 0.0421(5) 0.040(3) Uani 1 d . .
C11 C 0.5597(15) 0.1311(11) -0.0285(5) 0.040(3) Uani 1 d . .
C12 C 0.3106(15) 0.1339(12) -0.0360(5) 0.043(3) Uani 1 d . .
Cu2 Cu 0.8155(2) 0.95564(14) 0.35696(6) 0.0382(4) Uani 1 d . .
N11 N 0.7032(11) 0.8553(10) 0.3929(4) 0.040(3) Uani 1 d . .
H11 H 0.6907(11) 0.8698(10) 0.4294(4) 0.048 Uiso 1 calc R .
N12 N 0.6139(13) 1.0587(10) 0.3359(4) 0.049(3) Uani 1 d . .
H12 H 0.6081(13) 1.0409(10) 0.3007(4) 0.059 Uiso 1 calc R .
N13 N 0.9270(13) 1.0533(10) 0.3191(4) 0.044(3) Uani 1 d . .
H13 H 0.9373(13) 1.0367(10) 0.2829(4) 0.053 Uiso 1 calc R .
N14 N 1.0226(11) 0.8517(9) 0.3773(4) 0.036(2) Uani 1 d . .
H14 H 1.0331(11) 0.8701(9) 0.4121(4) 0.043 Uiso 1 calc R .
N15 N 0.9264(14) 0.7006(10) 0.4098(4) 0.049(3) Uani 1 d . .
N16 N 1.0651(13) 0.6556(10) 0.4859(5) 0.047(3) Uani 1 d . .
N17 N 1.1926(15) 0.6106(12) 0.5633(5) 0.062(4) Uani 1 d . .
H17A H 1.2714(15) 0.6182(12) 0.5460(5) 0.074 Uiso 1 calc R .
H17B H 1.1936(15) 0.5919(12) 0.5975(5) 0.074 Uiso 1 calc R .
N18 N 0.9445(15) 0.6155(11) 0.5660(5) 0.056(3) Uani 1 d . .
H18 H 0.9475(15) 0.5987(11) 0.6004(5) 0.067 Uiso 1 calc R .
N19 N 0.7040(16) 0.6167(12) 0.5694(5) 0.066(4) Uani 1 d . .
H19A H 0.6217(16) 0.6276(12) 0.5541(5) 0.079 Uiso 1 calc R .
H19B H 0.7101(16) 0.5973(12) 0.6034(5) 0.079 Uiso 1 calc R .
N20 N 0.8123(14) 0.6595(10) 0.4888(4) 0.048(3) Uani 1 d . .
C13 C 0.5526(17) 0.8920(15) 0.3711(7) 0.063(4) Uani 1 d . .
H13A H 0.4844(17) 0.8652(15) 0.3951(7) 0.075 Uiso 1 calc R .
H13B H 0.5582(17) 0.8603(15) 0.3351(7) 0.075 Uiso 1 calc R .
C14 C 0.4974(15) 1.0232(15) 0.3677(7) 0.061(4) Uani 1 d . .
H14A H 0.4043(15) 1.0504(15) 0.3498(7) 0.074 Uiso 1 calc R .
H14B H 0.4802(15) 1.0549(15) 0.4042(7) 0.074 Uiso 1 calc R .
C15 C 0.5859(21) 1.1838(16) 0.3351(7) 0.075(5) Uani 1 d . .
H15A H 0.5819(21) 1.2095(16) 0.3723(7) 0.090 Uiso 1 calc R .
H15B H 0.4896(21) 1.2225(16) 0.3207(7) 0.090 Uiso 1 calc R .
C16 C 0.7048(22) 1.2164(14) 0.3009(7) 0.072(5) Uani 1 d . .
H16A H 0.6726(22) 1.2992(14) 0.2969(7) 0.087 Uiso 1 calc R .
H16B H 0.7133(22) 1.1849(14) 0.2647(7) 0.087 Uiso 1 calc R .
C17 C 0.8588(22) 1.1767(14) 0.3233(8) 0.074(5) Uani 1 d . .
H17C H 0.9221(22) 1.2143(14) 0.3030(8) 0.089 Uiso 1 calc R .
H17D H 0.8500(22) 1.1984(14) 0.3614(8) 0.089 Uiso 1 calc R .
C18 C 1.1317(15) 0.8862(12) 0.3421(5) 0.046(3) Uani 1 d . .
H18A H 1.1406(15) 0.8545(12) 0.3059(5) 0.055 Uiso 1 calc R .
H18B H 1.2288(15) 0.8584(12) 0.3572(5) 0.055 Uiso 1 calc R .
C19 C 1.0778(16) 1.0163(13) 0.3387(6) 0.051(4) Uani 1 d . .
H19C H 1.0759(16) 1.0479(13) 0.3745(6) 0.062 Uiso 1 calc R .
H19D H 1.1445(16) 1.0427(13) 0.3137(6) 0.062 Uiso 1 calc R .
C20 C 1.0460(17) 0.7291(12) 0.3780(5) 0.049(4) Uani 1 d . .
H20A H 1.0518(17) 0.7034(12) 0.3407(5) 0.059 Uiso 1 calc R .
H20B H 1.1404(17) 0.6887(12) 0.3935(5) 0.059 Uiso 1 calc R .
C21 C 0.7853(18) 0.7308(14) 0.3861(6) 0.057(4) Uani 1 d . .
H21A H 0.7262(18) 0.6866(14) 0.4037(6) 0.068 Uiso 1 calc R .
H21B H 0.8010(18) 0.7127(14) 0.3475(6) 0.068 Uiso 1 calc R .
C22 C 0.9366(17) 0.6715(11) 0.4648(5) 0.043(3) Uani 1 d . .
C23 C 1.0697(17) 0.6275(12) 0.5373(6) 0.047(3) Uani 1 d . .
C24 C 0.8178(15) 0.6296(12) 0.5412(6) 0.043(3) Uani 1 d . .
Cl1 Cl 0.0722(4) 0.9361(3) 0.84637(13) 0.0447(8) Uani 1 d . .
O11 O 0.1226(16) 0.8262(12) 0.8630(8) 0.130(7) Uani 1 d . .
O12 O 0.1917(16) 0.9777(13) 0.8303(6) 0.096(4) Uani 1 d . .
O13 O -0.0132(16) 0.9476(16) 0.8007(5) 0.114(6) Uani 1 d . .
O14 O -0.0206(14) 1.0019(11) 0.8900(5) 0.082(4) Uani 1 d . .
Cl2 Cl 0.7416(4) 0.4546(4) 0.00042(14) 0.0563(10) Uani 1 d . .
O21 O 0.6993(26) 0.5708(13) 0.0110(7) 0.143(8) Uani 1 d . .
O22 O 0.7030(14) 0.4365(11) -0.0530(4) 0.072(3) Uani 1 d . .
O23 O 0.9042(15) 0.4031(20) 0.0000(6) 0.143(8) Uani 1 d . .
O24 O 0.6864(16) 0.3937(13) 0.0399(5) 0.098(5) Uani 1 d . .
Cl3 Cl 0.5476(5) 0.0560(3) -0.20466(14) 0.0547(10) Uani 1 d . .
O31 O 0.5322(20) -0.0390(11) -0.2303(6) 0.103(5) Uani 1 d . .
O32 O 0.6441(17) 0.0235(12) -0.1619(5) 0.096(4) Uani 1 d . .
O33 O 0.4044(17) 0.1235(16) -0.1799(7) 0.125(6) Uani 1 d . .
O34 O 0.5944(21) 0.1237(14) -0.2443(5) 0.116(6) Uani 1 d . .
Cl4 Cl 1.4866(4) 0.4446(3) 0.6605(2) 0.0539(9) Uani 1 d . .
O41 O 1.3269(17) 0.4821(13) 0.6683(6) 0.101(4) Uiso 1 d . .
O42 O 1.5428(32) 0.3594(28) 0.6188(12) 0.090(11) Uiso 0.49(3) d P 1
O43 O 1.5314(47) 0.4291(41) 0.7103(19) 0.144(17) Uiso 0.49(3) d P 1
O44 O 1.5037(40) 0.5428(32) 0.6319(15) 0.118(15) Uiso 0.49(3) d P 1
O42' O 1.5623(41) 0.5172(31) 0.6810(16) 0.124(15) Uiso 0.51(3) d P 2
O43' O 1.5305(46) 0.4433(41) 0.6030(18) 0.145(16) Uiso 0.51(3) d P 2
O44' O 1.5333(43) 0.3427(38) 0.6946(16) 0.137(16) Uiso 0.51(3) d P 2
Cl5 Cl 0.2487(5) 0.9538(4) 0.5029(2) 0.0680(12) Uani 1 d . .
O51 O 0.2149(19) 0.8933(14) 0.4634(7) 0.114(5) Uiso 1 d . .
O52 O 0.2411(31) 1.0674(20) 0.4923(9) 0.098(8) Uiso 0.70(3) d P 1
O53 O 0.4107(24) 0.8881(21) 0.5033(8) 0.096(8) Uiso 0.70(3) d P 1
O54 O 0.1782(29) 0.9454(20) 0.5544(9) 0.079(7) Uiso 0.70(3) d P 1
O52' O 0.3856(48) 0.9792(42) 0.4987(17) 0.076(16) Uiso 0.30(3) d P 2
O53' O 0.1393(57) 1.0820(35) 0.4948(16) 0.072(15) Uiso 0.30(3) d P 2
O54' O 0.2366(51) 0.9114(35) 0.5587(15) 0.050(11) Uiso 0.30(3) d P 2
Cl6 Cl 0.8717(5) 0.6044(5) 0.7165(2) 0.0729(13) Uani 1 d . .
O61 O 1.0070(30) 0.6004(22) 0.7368(11) 0.191(10) Uiso 1 d . .
O62 O 0.7628(28) 0.6137(25) 0.7589(10) 0.076(8) Uiso 0.62(5) d P 1
O63 O 0.8452(33) 0.7053(28) 0.6832(12) 0.111(12) Uiso 0.62(5) d P 1
O64 O 0.8971(42) 0.5185(34) 0.6833(19) 0.159(17) Uiso 0.62(5) d P 1
O62' O 0.7991(59) 0.6534(47) 0.6721(21) 0.117(20) Uiso 0.38(5) d P 2
O63' O 0.8859(62) 0.4763(52) 0.7234(28) 0.146(26) Uiso 0.38(5) d P 2
O64' O 0.7829(41) 0.6525(38) 0.7634(15) 0.068(12) Uiso 0.38(5) d P 2
O1 O 0.7610(15) 0.6615(11) 0.2449(5) 0.081(4) Uani 1 d . .
O2 O 1.4460(13) 0.6464(12) 0.5002(5) 0.082(4) Uani 1 d . .
O3 O 0.8399(12) 0.8579(9) 0.2666(4) 0.059(3) Uani 1 d . .
O4 O 1.0650(12) -0.1423(10) -0.0056(4) 0.067(3) Uani 1 d . .

loop_
_atom_type_symbol
_atom_type_description
_atom_type_scat_dispersion_real
_atom_type_scat_dispersion_imag
_atom_type_scat_source
C C 0.0033 0.0016 'International Tables Vol C Tables 4.2.6.8 and 6.1.1.4'
H H 0.0000 0.0000 'International Tables Vol C Tables 4.2.6.8 and 6.1.1.4'
N N 0.0061 0.0033 'International Tables Vol C Tables 4.2.6.8 and 6.1.1.4'
O O 0.0106 0.0060 'International Tables Vol C Tables 4.2.6.8 and 6.1.1.4'
Cu Cu 0.3201 1.2651 'International Tables Vol C Tables 4.2.6.8 and 6.1.1.4'
Cl Cl 0.1484 0.1585 'International Tables Vol C Tables 4.2.6.8 and 6.1.1.4'

loop_
_geom_angle_atom_site_label_1
_geom_angle_atom_site_label_2
_geom_angle_atom_site_label_3
_geom_angle
_geom_angle_site_symmetry_1
_geom_angle_site_symmetry_3
_geom_angle_publ_flag
N4 Cu1 N3 85.1(4) . . ?
N4 Cu1 N1 94.0(5) . . ?
N3 Cu1 N1 177.5(4) . . ?
N4 Cu1 N2 174.9(4) . . ?
N3 Cu1 N2 95.3(4) . . ?
N1 Cu1 N2 85.4(5) . . ?
C2 N1 C3 114.8(12) . . ?
C2 N1 Cu1 109.1(9) . . ?
C3 N1 Cu1 115.4(10) . . ?
C1 N2 C9 113.3(12) . . ?
C1 N2 Cu1 108.0(9) . . ?
C9 N2 Cu1 114.9(9) . . ?
C8 N3 C7 111.8(10) . . ?
C8 N3 Cu1 116.9(8) . . ?
C7 N3 Cu1 107.6(8) . . ?
C5 N4 C6 110.8(11) . . ?
C5 N4 Cu1 116.7(9) . . ?
C6 N4 Cu1 108.3(8) . . ?
C10 N5 C9 119.4(11) . . ?
C10 N5 C8 121.8(11) . . ?
C9 N5 C8 117.3(11) . . ?
C11 N6 C10 114.7(11) . . ?
C11 N8 C12 120.5(11) . . ?
C10 N10 C12 118.0(12) . . ?
N2 C1 C2 108.1(13) . . ?
N1 C2 C1 108.8(12) . . ?
N1 C3 C4 112.5(13) . . ?
C3 C4 C5 112.8(14) . . ?
N4 C5 C4 112.9(13) . . ?
N4 C6 C7 106.0(12) . . ?
N3 C7 C6 107.4(11) . . ?
N5 C8 N3 111.2(10) . . ?
N5 C9 N2 109.5(10) . . ?
N10 C10 N6 127.4(12) . . ?
N10 C10 N5 117.4(12) . . ?
N6 C10 N5 115.2(12) . . ?
N7 C11 N6 121.3(13) . . ?
N7 C11 N8 117.7(12) . . ?
N6 C11 N8 121.0(12) . . ?
N9 C12 N10 122.5(13) . . ?
N9 C12 N8 119.2(12) . . ?
N10 C12 N8 118.2(12) . . ?
N13 Cu2 N12 94.3(5) . . ?
N13 Cu2 N11 178.3(4) . . ?
N12 Cu2 N11 85.4(5) . . ?
N13 Cu2 N14 84.8(4) . . ?
N12 Cu2 N14 179.1(4) . . ?
N11 Cu2 N14 95.4(4) . . ?
C13 N11 C21 113.2(11) . . ?
C13 N11 Cu2 107.5(9) . . ?
C21 N11 Cu2 112.9(8) . . ?
C14 N12 C15 114.0(13) . . ?
C14 N12 Cu2 108.6(9) . . ?
C15 N12 Cu2 117.8(10) . . ?
C17 N13 C19 110.6(12) . . ?
C17 N13 Cu2 117.2(10) . . ?
C19 N13 Cu2 107.8(8) . . ?
C18 N14 C20 114.3(10) . . ?
C18 N14 Cu2 106.7(8) . . ?
C20 N14 Cu2 115.8(8) . . ?
C22 N15 C21 120.1(12) . . ?
C22 N15 C20 121.3(12) . . ?
C21 N15 C20 116.9(11) . . ?
C23 N16 C22 115.7(12) . . ?
C24 N18 C23 121.3(12) . . ?
C24 N20 C22 115.5(12) . . ?
N11 C13 C14 107.6(12) . . ?
N12 C14 C13 107.5(12) . . ?
N12 C15 C16 112.1(13) . . ?
C15 C16 C17 115.4(14) . . ?
N13 C17 C16 111.0(14) . . ?
N14 C18 C19 107.6(11) . . ?
N13 C19 C18 107.6(11) . . ?
N15 C20 N14 112.0(11) . . ?
N15 C21 N11 110.3(11) . . ?
N16 C22 N20 128.7(13) . . ?
N16 C22 N15 117.9(12) . . ?
N20 C22 N15 113.4(13) . . ?
N16 C23 N17 121.3(14) . . ?
N16 C23 N18 119.8(13) . . ?
N17 C23 N18 118.9(13) . . ?
N19 C24 N20 121.6(14) . . ?
N19 C24 N18 119.3(13) . . ?
N20 C24 N18 119.0(12) . . ?
O11 Cl1 O13 110.4(12) . . ?
O11 Cl1 O12 111.2(9) . . ?
O13 Cl1 O12 107.2(9) . . ?
O11 Cl1 O14 108.4(9) . . ?
O13 Cl1 O14 108.7(8) . . ?
O12 Cl1 O14 111.0(9) . . ?
O24 Cl2 O21 113.4(10) . . ?
O24 Cl2 O22 111.5(8) . . ?
O21 Cl2 O22 110.6(9) . . ?
O24 Cl2 O23 104.9(10) . . ?
O21 Cl2 O23 110.3(13) . . ?
O22 Cl2 O23 105.8(8) . . ?
O34 Cl3 O31 108.8(8) . . ?
O34 Cl3 O32 112.1(10) . . ?
O31 Cl3 O32 112.3(9) . . ?
O34 Cl3 O33 108.3(12) . . ?
O31 Cl3 O33 109.2(10) . . ?
O32 Cl3 O33 106.0(9) . . ?
O43 Cl4 O44 115.6(25) . . ?
O43 Cl4 O41 104.1(20) . . ?
O44 Cl4 O41 98.8(16) . . ?
O41 Cl4 O43' 109.5(18) . . ?
O43 Cl4 O42 123.0(24) . . ?
O44 Cl4 O42 100.6(19) . . ?
O41 Cl4 O42 112.4(13) . . ?
O41 Cl4 O42' 117.3(16) . . ?
O43' Cl4 O42' 101.6(23) . . ?
O41 Cl4 O44' 103.8(17) . . ?
O43' Cl4 O44' 121.9(24) . . ?
O42' Cl4 O44' 103.5(22) . . ?
O51 Cl5 O52 119.5(12) . . ?
O51 Cl5 O54 113.9(12) . . ?
O52 Cl5 O54 109.5(13) . . ?
O51 Cl5 O52' 121.1(19) . . ?
O51 Cl5 O54' 115.7(16) . . ?
O52' Cl5 O54' 104.7(23) . . ?
O51 Cl5 O53 97.8(11) . . ?
O52 Cl5 O53 105.4(13) . . ?
O54 Cl5 O53 109.5(13) . . ?
O51 Cl5 O53' 104.4(17) . . ?
O52' Cl5 O53' 97.2(23) . . ?
O54' Cl5 O53' 112.3(22) . . ?
O64 Cl6 O62 116.5(21) . . ?
O64 Cl6 O61 108.6(20) . . ?
O62' Cl6 O61 134.1(28) . . ?
O62 Cl6 O61 110.8(16) . . ?
O62' Cl6 O64' 108.4(25) . . ?
O61 Cl6 O64' 95.5(20) . . ?
O64 Cl6 O63 106.7(22) . . ?
O62 Cl6 O63 113.3(16) . . ?
O61 Cl6 O63 99.5(18) . . ?
O62' Cl6 O63' 112.5(32) . . ?
O61 Cl6 O63' 99.1(24) . . ?
O64' Cl6 O63' 102.5(27) . . ?

loop_
_geom_bond_atom_site_label_1
_geom_bond_atom_site_label_2
_geom_bond_distance
_geom_bond_site_symmetry_2
_geom_bond_publ_flag
Cu1 N4 2.008(10) . ?
Cu1 N3 2.010(10) . ?
Cu1 N1 2.017(11) . ?
Cu1 N2 2.019(11) . ?
N1 C2 1.44(2) . ?
N1 C3 1.51(2) . ?
N2 C1 1.47(2) . ?
N2 C9 1.49(2) . ?
N3 C8 1.48(2) . ?
N3 C7 1.48(2) . ?
N4 C5 1.45(2) . ?
N4 C6 1.50(2) . ?
N5 C10 1.37(2) . ?
N5 C9 1.43(2) . ?
N5 C8 1.43(2) . ?
N6 C11 1.33(2) . ?
N6 C10 1.33(2) . ?
N7 C11 1.29(2) . ?
N8 C11 1.34(2) . ?
N8 C12 1.39(2) . ?
N9 C12 1.29(2) . ?
N10 C10 1.31(2) . ?
N10 C12 1.31(2) . ?
C1 C2 1.55(2) . ?
C3 C4 1.51(2) . ?
C4 C5 1.55(2) . ?
C6 C7 1.52(2) . ?
Cu2 N13 2.005(11) . ?
Cu2 N12 2.015(11) . ?
Cu2 N11 2.017(11) . ?
Cu2 N14 2.052(10) . ?
N11 C13 1.49(2) . ?
N11 C21 1.49(2) . ?
N12 C14 1.47(2) . ?
N12 C15 1.48(2) . ?
N13 C17 1.45(2) . ?
N13 C19 1.47(2) . ?
N14 C18 1.454(15) . ?
N14 C20 1.46(2) . ?
N15 C22 1.38(2) . ?
N15 C21 1.43(2) . ?
N15 C20 1.46(2) . ?
N16 C23 1.29(2) . ?
N16 C22 1.31(2) . ?
N17 C23 1.33(2) . ?
N18 C24 1.35(2) . ?
N18 C23 1.38(2) . ?
N19 C24 1.29(2) . ?
N20 C24 1.32(2) . ?
N20 C22 1.32(2) . ?
C13 C14 1.53(2) . ?
C15 C16 1.50(3) . ?
C16 C17 1.52(3) . ?
C18 C19 1.52(2) . ?
Cl1 O11 1.341(14) . ?
Cl1 O13 1.409(13) . ?
Cl1 O12 1.413(13) . ?
Cl1 O14 1.426(11) . ?
Cl2 O24 1.377(11) . ?
Cl2 O21 1.386(15) . ?
Cl2 O22 1.431(11) . ?
Cl2 O23 1.463(14) . ?
Cl3 O34 1.396(12) . ?
Cl3 O31 1.405(12) . ?
Cl3 O32 1.406(13) . ?
Cl3 O33 1.442(15) . ?
Cl4 O43 1.31(5) . ?
Cl4 O44 1.42(4) . ?
Cl4 O41 1.43(2) . ?
Cl4 O43' 1.44(4) . ?
Cl4 O42 1.44(3) . ?
Cl4 O42' 1.44(4) . ?
Cl4 O44' 1.44(4) . ?
Cl5 O51 1.36(2) . ?
Cl5 O52 1.40(2) . ?
Cl5 O54 1.40(2) . ?
Cl5 O52' 1.43(4) . ?
Cl5 O54' 1.45(4) . ?
Cl5 O53 1.49(2) . ?
Cl5 O53' 1.60(4) . ?
Cl6 O64 1.31(4) . ?
Cl6 O62' 1.35(5) . ?
Cl6 O62 1.39(2) . ?
Cl6 O61 1.40(3) . ?
Cl6 O64' 1.40(4) . ?
Cl6 O63 1.42(3) . ?
Cl6 O63' 1.55(6) . ?
